data_7039314
loop_
_publ_author_name
'Vr\'ana, Jan'
'Ketkov, Sergey'
'Jambor, Roman'
'R\%u\<zi\<cka, Ale\<s'
'Ly\<cka, Anton\'in'
'Dost\'al, Libor'

_publ_section_title
;
 Germylenes and stannylenes stabilized within N2PE rings (E = Ge or Sn):
 combined experimental and theoretical study.
;
_journal_issue 25
_journal_name_full 'Dalton transactions (Cambridge, England : 2003)'
_journal_page_first 10343
_journal_page_last 10354
_journal_paper_doi 10.1039/c6dt01616b
_journal_volume 45
_journal_year 2016
_chemical_formula_moiety 'C22 H31 Ge N2 P'
_chemical_formula_sum 'C22 H31 Ge N2 P'
_chemical_formula_weight 427.05
_chemical_name_systematic
; 
 ? 
;
_space_group_IT_number 2
_symmetry_cell_setting triclinic
_symmetry_space_group_name_Hall '-P 1'
_symmetry_space_group_name_H-M 'P -1'
_atom_sites_solution_hydrogens geom
_atom_sites_solution_primary direct
_atom_sites_solution_secondary difmap
_audit_creation_method SHELXL-97
_audit_update_record
;
2016-02-02 deposited with the CCDC.
2016-05-18 downloaded from the CCDC.
;
_cell_angle_alpha 105.523(5)
_cell_angle_beta 101.831(4)
_cell_angle_gamma 99.773(4)
_cell_formula_units_Z 2
_cell_length_a 10.1790(4)
_cell_length_b 10.6229(7)
_cell_length_c 11.3441(5)
_cell_measurement_reflns_used 26417
_cell_measurement_temperature 150(1)
_cell_measurement_theta_max 27.5
_cell_measurement_theta_min 1
_cell_volume 1123.50(11)
_computing_cell_refinement 'COLLECT and DENZO'
_computing_data_collection 'COLLECT (Hooft, 1998) and DENZO (Otwinowski & Minor, 1997)'
_computing_data_reduction 'COLLECT and DENZO'
_computing_molecular_graphics 'PLATON (Spek, 2003)'
_computing_publication_material 'SHELXL-97 (Sheldrick, 2008)'
_computing_structure_refinement 'SHELXL-97 (Sheldrick, 1997)'
_computing_structure_solution 'SIR92 (Altomare et al., 1994)'
_diffrn_ambient_temperature 150(1)
_diffrn_detector_area_resol_mean 9.091
_diffrn_measured_fraction_theta_full 0.995
_diffrn_measured_fraction_theta_max 0.995
_diffrn_measurement_device_type 'Bruker Nonius KappaCCD area detector'
_diffrn_measurement_method '\f and \w scans to fill the Ewald sphere'
_diffrn_radiation_monochromator graphite
_diffrn_radiation_source 'fine-focus sealed tube'
_diffrn_radiation_type MoK\a
_diffrn_radiation_wavelength 0.71073
_diffrn_reflns_av_R_equivalents 0.0451
_diffrn_reflns_av_sigmaI/netI 0.0251
_diffrn_reflns_limit_h_max 13
_diffrn_reflns_limit_h_min -13
_diffrn_reflns_limit_k_max 13
_diffrn_reflns_limit_k_min -13
_diffrn_reflns_limit_l_max 14
_diffrn_reflns_limit_l_min -14
_diffrn_reflns_number 26310
_diffrn_reflns_theta_full 27.50
_diffrn_reflns_theta_max 27.50
_diffrn_reflns_theta_min 1.93
_diffrn_standards_number 0
_exptl_absorpt_coefficient_mu 1.442
_exptl_absorpt_correction_T_max 0.802
_exptl_absorpt_correction_T_min 0.666
_exptl_absorpt_correction_type integration
_exptl_absorpt_process_details
;
Gaussian integration (Coppens, 1970)
;
_exptl_crystal_colour orange
_exptl_crystal_density_diffrn 1.262
_exptl_crystal_density_method 'not measured'
_exptl_crystal_description block
_exptl_crystal_F_000 448
_exptl_crystal_size_max 0.39
_exptl_crystal_size_mid 0.30
_exptl_crystal_size_min 0.29
_refine_diff_density_max 0.456
_refine_diff_density_min -0.491
_refine_diff_density_rms 0.056
_refine_ls_extinction_method none
_refine_ls_goodness_of_fit_ref 1.104
_refine_ls_hydrogen_treatment constr
_refine_ls_matrix_type full
_refine_ls_number_parameters 235
_refine_ls_number_reflns 5146
_refine_ls_number_restraints 0
_refine_ls_restrained_S_all 1.104
_refine_ls_R_factor_all 0.0401
_refine_ls_R_factor_gt 0.0318
_refine_ls_shift/su_max 0.001
_refine_ls_shift/su_mean 0.000
_refine_ls_structure_factor_coef Fsqd
_refine_ls_weighting_details 'calc w=1/[\s^2^(Fo^2^)+(0.0313P)^2^+0.6960P] where P=(Fo^2^+2Fc^2^)/3'
_refine_ls_weighting_scheme calc
_refine_ls_wR_factor_gt 0.0740
_refine_ls_wR_factor_ref 0.0795
_reflns_number_gt 4546
_reflns_number_total 5146
_reflns_threshold_expression >2sigma(I)
_cod_data_source_file c6dt01616b2.cif
_cod_data_source_block 8
_cod_depositor_comments 'Adding full bibliography for 7039310--7039320.cif.'
_cod_database_code 7039314

loop_
_symmetry_equiv_pos_as_xyz
'x, y, z'
'-x, -y, -z'

loop_
_atom_site_label
_atom_site_type_symbol
_atom_site_fract_x
_atom_site_fract_y
_atom_site_fract_z
_atom_site_U_iso_or_equiv
_atom_site_adp_type
_atom_site_occupancy
_atom_site_symmetry_multiplicity
_atom_site_calc_flag
_atom_site_refinement_flags
Ge1 Ge 0.04922(2) 0.16221(2) 0.51751(2) 0.03120(8) Uani 1 1 d .
P1 P 0.32182(5) 0.28389(5) 0.61604(4) 0.02440(10) Uani 1 1 d .
N2 N 0.18726(16) 0.28923(15) 0.50001(14) 0.0268(3) Uani 1 1 d .
C2 C 0.30736(19) 0.02983(17) 0.75183(17) 0.0246(4) Uani 1 1 d .
N1 N 0.19865(15) 0.17858(14) 0.65221(14) 0.0232(3) Uani 1 1 d .
C1 C 0.21838(17) 0.11808(16) 0.74923(16) 0.0217(3) Uani 1 1 d .
C13 C 0.35181(19) 0.44356(18) 0.74309(17) 0.0268(4) Uani 1 1 d .
C7 C 0.3804(2) -0.01090(18) 0.64838(18) 0.0282(4) Uani 1 1 d .
H7 H 0.3434 0.0236 0.5798 0.034 Uiso 1 1 d R
C8 C 0.5352(2) 0.0512(2) 0.6969(2) 0.0376(5) Uani 1 1 d .
H8A H 0.5512 0.1474 0.7270 0.045 Uiso 1 1 d R
H8B H 0.5782 0.0256 0.6292 0.045 Uiso 1 1 d R
H8C H 0.5739 0.0196 0.7650 0.045 Uiso 1 1 d R
C20 C 0.2720(3) 0.2648(3) 0.3097(3) 0.0561(7) Uani 1 1 d .
H20A H 0.3632 0.2709 0.3583 0.067 Uiso 1 1 d R
H20B H 0.2783 0.3018 0.2420 0.067 Uiso 1 1 d R
H20C H 0.2221 0.1722 0.2750 0.067 Uiso 1 1 d R
C4 C 0.2563(2) 0.0015(2) 0.9434(2) 0.0393(5) Uani 1 1 d .
H4 H 0.2701 -0.0361 1.0088 0.047 Uiso 1 1 d R
C16 C 0.4120(3) 0.6823(2) 0.9418(2) 0.0484(6) Uani 1 1 d .
H16 H 0.4319 0.7620 1.0083 0.058 Uiso 1 1 d R
C3 C 0.3262(2) -0.0246(2) 0.85069(19) 0.0334(4) Uani 1 1 d .
H3 H 0.3875 -0.0800 0.8547 0.040 Uiso 1 1 d R
C6 C 0.14517(19) 0.14396(18) 0.84324(18) 0.0279(4) Uani 1 1 d .
C14 C 0.2491(2) 0.5094(2) 0.7666(2) 0.0363(5) Uani 1 1 d .
H14 H 0.1593 0.4737 0.7150 0.044 Uiso 1 1 d R
C19 C 0.1977(2) 0.3430(2) 0.39449(19) 0.0357(5) Uani 1 1 d .
C9 C 0.3525(2) -0.1642(2) 0.5930(2) 0.0397(5) Uani 1 1 d .
H9A H 0.3902 -0.2004 0.6579 0.048 Uiso 1 1 d R
H9B H 0.3952 -0.1865 0.5246 0.048 Uiso 1 1 d R
H9C H 0.2547 -0.2017 0.5619 0.048 Uiso 1 1 d R
C15 C 0.2788(3) 0.6282(2) 0.8664(2) 0.0457(6) Uani 1 1 d .
H15 H 0.2087 0.6709 0.8820 0.055 Uiso 1 1 d R
C5 C 0.1646(2) 0.0830(2) 0.93735(19) 0.0360(5) Uani 1 1 d .
H5 H 0.1153 0.0981 0.9982 0.043 Uiso 1 1 d R
C17 C 0.5146(3) 0.6192(2) 0.9194(2) 0.0505(6) Uani 1 1 d .
H17 H 0.6045 0.6562 0.9703 0.061 Uiso 1 1 d R
C18 C 0.4855(2) 0.4996(2) 0.8199(2) 0.0385(5) Uani 1 1 d .
H18 H 0.5558 0.4569 0.8051 0.046 Uiso 1 1 d R
C10 C 0.0434(2) 0.2329(2) 0.8406(2) 0.0393(5) Uani 1 1 d .
H10 H 0.0640 0.2876 0.7866 0.047 Uiso 1 1 d R
C22 C 0.2718(5) 0.4895(3) 0.4467(3) 0.0945(15) Uani 1 1 d .
H22A H 0.2250 0.5373 0.5027 0.113 Uiso 1 1 d R
H22B H 0.2727 0.5261 0.3781 0.113 Uiso 1 1 d R
H22C H 0.3650 0.4984 0.4927 0.113 Uiso 1 1 d R
C21 C 0.0502(3) 0.3268(5) 0.3188(3) 0.0850(12) Uani 1 1 d .
H21A H 0.0043 0.2330 0.2851 0.102 Uiso 1 1 d R
H21B H 0.0524 0.3634 0.2503 0.102 Uiso 1 1 d R
H21C H 0.0009 0.3735 0.3728 0.102 Uiso 1 1 d R
C12 C -0.1050(3) 0.1464(3) 0.7806(3) 0.0639(8) Uani 1 1 d .
H12A H -0.1105 0.0861 0.6988 0.077 Uiso 1 1 d R
H12B H -0.1674 0.2035 0.7712 0.077 Uiso 1 1 d R
H12C H -0.1297 0.0953 0.8343 0.077 Uiso 1 1 d R
C11 C 0.0543(4) 0.3272(4) 0.9697(3) 0.0838(11) Uani 1 1 d .
H11A H 0.0396 0.2762 1.0261 0.101 Uiso 1 1 d R
H11B H -0.0145 0.3784 0.9626 0.101 Uiso 1 1 d R
H11C H 0.1444 0.3872 1.0026 0.101 Uiso 1 1 d R

loop_
_atom_site_aniso_label
_atom_site_aniso_U_11
_atom_site_aniso_U_22
_atom_site_aniso_U_33
_atom_site_aniso_U_23
_atom_site_aniso_U_13
_atom_site_aniso_U_12
Ge1 0.02575(11) 0.02822(11) 0.03076(12) 0.00793(8) -0.00405(8) -0.00067(8)
P1 0.0221(2) 0.0231(2) 0.0269(2) 0.00782(18) 0.00564(18) 0.00355(17)
N2 0.0310(8) 0.0255(7) 0.0224(8) 0.0076(6) 0.0041(6) 0.0056(6)
C2 0.0268(9) 0.0210(8) 0.0233(9) 0.0055(7) 0.0046(7) 0.0038(7)
N1 0.0204(7) 0.0206(7) 0.0260(8) 0.0073(6) 0.0031(6) 0.0021(5)
C1 0.0210(8) 0.0182(7) 0.0211(8) 0.0027(6) 0.0032(6) 0.0003(6)
C13 0.0303(9) 0.0224(8) 0.0233(9) 0.0088(7) 0.0025(7) -0.0024(7)
C7 0.0317(10) 0.0267(9) 0.0274(9) 0.0070(7) 0.0082(8) 0.0120(7)
C8 0.0328(11) 0.0420(11) 0.0399(12) 0.0123(9) 0.0127(9) 0.0113(9)
C20 0.083(2) 0.0605(16) 0.0477(15) 0.0284(13) 0.0378(14) 0.0329(15)
C4 0.0505(13) 0.0408(11) 0.0294(10) 0.0176(9) 0.0106(9) 0.0078(10)
C16 0.0766(18) 0.0270(10) 0.0268(11) 0.0028(8) 0.0042(11) -0.0060(11)
C3 0.0378(11) 0.0311(10) 0.0331(10) 0.0133(8) 0.0067(8) 0.0112(8)
C6 0.0256(9) 0.0247(9) 0.0288(9) 0.0028(7) 0.0082(7) 0.0022(7)
C14 0.0384(11) 0.0259(9) 0.0363(11) 0.0036(8) 0.0028(9) 0.0046(8)
C19 0.0531(13) 0.0328(10) 0.0255(10) 0.0124(8) 0.0118(9) 0.0147(9)
C9 0.0436(12) 0.0289(10) 0.0447(12) 0.0039(9) 0.0135(10) 0.0134(9)
C15 0.0636(15) 0.0285(10) 0.0392(12) 0.0035(9) 0.0105(11) 0.0110(10)
C5 0.0424(11) 0.0362(10) 0.0281(10) 0.0075(8) 0.0164(9) 0.0017(9)
C17 0.0504(14) 0.0456(13) 0.0324(12) 0.0070(10) -0.0082(10) -0.0172(11)
C18 0.0313(10) 0.0421(11) 0.0335(11) 0.0123(9) 0.0006(8) -0.0046(9)
C10 0.0355(11) 0.0422(12) 0.0454(12) 0.0105(10) 0.0207(10) 0.0156(9)
C22 0.193(4) 0.0349(14) 0.0477(17) 0.0193(13) 0.034(2) -0.0060(19)
C21 0.070(2) 0.163(4) 0.0594(19) 0.074(2) 0.0218(16) 0.055(2)
C12 0.0329(13) 0.0754(19) 0.089(2) 0.0309(17) 0.0214(13) 0.0136(13)
C11 0.104(3) 0.086(2) 0.062(2) -0.0032(17) 0.0262(19) 0.060(2)

loop_
_atom_type_symbol
_atom_type_description
_atom_type_scat_dispersion_real
_atom_type_scat_dispersion_imag
_atom_type_scat_source
C C 0.0033 0.0016 'International Tables Vol C Tables 4.2.6.8 and 6.1.1.4'
H H 0.0000 0.0000 'International Tables Vol C Tables 4.2.6.8 and 6.1.1.4'
N N 0.0061 0.0033 'International Tables Vol C Tables 4.2.6.8 and 6.1.1.4'
P P 0.1023 0.0942 'International Tables Vol C Tables 4.2.6.8 and 6.1.1.4'
Ge Ge 0.1547 1.8001 'International Tables Vol C Tables 4.2.6.8 and 6.1.1.4'

loop_
_exptl_crystal_face_index_h
_exptl_crystal_face_index_k
_exptl_crystal_face_index_l
_exptl_crystal_face_perp_dist
1 0 0 0.135
-1 0 0 0.145
0 1 -1 0.146
0 -1 -1 0.080
0 1 1 0.202
0 -1 1 0.119
0 0 1 0.152
-1 -1 1 0.124
1 1 -1 0.172
-1 1 -1 0.157
1 -1 1 0.148
-1 1 1 0.172

loop_
_geom_angle_atom_site_label_1
_geom_angle_atom_site_label_2
_geom_angle_atom_site_label_3
_geom_angle
N2 Ge1 N1 77.39(7)
N2 Ge1 P1 38.66(5)
N1 Ge1 P1 39.01(5)
N2 P1 N1 85.30(7)
N2 P1 C13 104.04(8)
N1 P1 C13 102.38(8)
N2 P1 Ge1 42.58(5)
N1 P1 Ge1 43.04(5)
C13 P1 Ge1 112.25(6)
C19 N2 P1 126.62(14)
C19 N2 Ge1 131.42(13)
P1 N2 Ge1 98.76(8)
C3 C2 C1 118.83(17)
C3 C2 C7 118.69(17)
C1 C2 C7 122.45(16)
C1 N1 P1 127.60(12)
C1 N1 Ge1 134.19(12)
P1 N1 Ge1 97.95(7)
C2 C1 N1 120.87(16)
C2 C1 C6 119.69(16)
N1 C1 C6 119.42(16)
C14 C13 C18 118.72(19)
C14 C13 P1 123.83(14)
C18 C13 P1 117.45(16)
C2 C7 C8 111.25(16)
C2 C7 C9 111.61(16)
C8 C7 C9 110.40(16)
C2 C7 H7 107.7
C8 C7 H7 107.9
C9 C7 H7 107.8
C7 C8 H8A 109.4
C7 C8 H8B 109.4
H8A C8 H8B 109.5
C7 C8 H8C 109.6
H8A C8 H8C 109.5
H8B C8 H8C 109.5
C19 C20 H20A 109.3
C19 C20 H20B 109.5
H20A C20 H20B 109.5
C19 C20 H20C 109.7
H20A C20 H20C 109.5
H20B C20 H20C 109.5
C5 C4 C3 119.33(19)
C5 C4 H4 120.3
C3 C4 H4 120.4
C17 C16 C15 120.2(2)
C17 C16 H16 120.0
C15 C16 H16 119.8
C4 C3 C2 121.65(19)
C4 C3 H3 119.1
C2 C3 H3 119.2
C5 C6 C1 118.84(18)
C5 C6 C10 119.63(18)
C1 C6 C10 121.50(18)
C13 C14 C15 120.6(2)
C13 C14 H14 119.6
C15 C14 H14 119.8
N2 C19 C22 109.46(18)
N2 C19 C20 110.79(17)
C22 C19 C20 110.6(3)
N2 C19 C21 106.7(2)
C22 C19 C21 110.1(3)
C20 C19 C21 109.1(2)
C7 C9 H9A 109.5
C7 C9 H9B 109.5
H9A C9 H9B 109.5
C7 C9 H9C 109.4
H9A C9 H9C 109.5
H9B C9 H9C 109.5
C16 C15 C14 119.9(2)
C16 C15 H15 120.2
C14 C15 H15 119.9
C4 C5 C6 121.55(19)
C4 C5 H5 119.2
C6 C5 H5 119.2
C16 C17 C18 120.2(2)
C16 C17 H17 120.0
C18 C17 H17 119.8
C13 C18 C17 120.3(2)
C13 C18 H18 119.8
C17 C18 H18 119.9
C11 C10 C6 113.1(2)
C11 C10 C12 110.2(2)
C6 C10 C12 110.30(19)
C11 C10 H10 107.7
C6 C10 H10 107.7
C12 C10 H10 107.6
C19 C22 H22A 109.5
C19 C22 H22B 109.4
H22A C22 H22B 109.5
C19 C22 H22C 109.4
H22A C22 H22C 109.5
H22B C22 H22C 109.5
C19 C21 H21A 109.4
C19 C21 H21B 109.3
H21A C21 H21B 109.5
C19 C21 H21C 109.8
H21A C21 H21C 109.5
H21B C21 H21C 109.5
C10 C12 H12A 109.5
C10 C12 H12B 109.6
H12A C12 H12B 109.5
C10 C12 H12C 109.4
H12A C12 H12C 109.5
H12B C12 H12C 109.5
C10 C11 H11A 109.5
C10 C11 H11B 109.4
H11A C11 H11B 109.5
C10 C11 H11C 109.6
H11A C11 H11C 109.5
H11B C11 H11C 109.5

loop_
_geom_bond_atom_site_label_1
_geom_bond_atom_site_label_2
_geom_bond_distance
Ge1 N2 1.8570(16)
Ge1 N1 1.8691(15)
Ge1 P1 2.7124(5)
P1 N2 1.7143(16)
P1 N1 1.7240(15)
P1 C13 1.8392(19)
N2 C19 1.472(2)
C2 C3 1.388(3)
C2 C1 1.411(2)
C2 C7 1.521(3)
N1 C1 1.413(2)
C1 C6 1.417(2)
C13 C14 1.384(3)
C13 C18 1.388(3)
C7 C8 1.523(3)
C7 C9 1.533(3)
C7 H7 0.9800
C8 H8A 0.9599
C8 H8B 0.9600
C8 H8C 0.9601
C20 C19 1.506(3)
C20 H20A 0.9600
C20 H20B 0.9600
C20 H20C 0.9600
C4 C5 1.380(3)
C4 C3 1.381(3)
C4 H4 0.9301
C16 C17 1.364(4)
C16 C15 1.377(4)
C16 H16 0.9300
C3 H3 0.9301
C6 C5 1.387(3)
C6 C10 1.516(3)
C14 C15 1.390(3)
C14 H14 0.9300
C19 C22 1.506(4)
C19 C21 1.526(4)
C9 H9A 0.9600
C9 H9B 0.9601
C9 H9C 0.9600
C15 H15 0.9299
C5 H5 0.9300
C17 C18 1.394(3)
C17 H17 0.9300
C18 H18 0.9300
C10 C11 1.507(4)
C10 C12 1.537(4)
C10 H10 0.9800
C22 H22A 0.9601
C22 H22B 0.9600
C22 H22C 0.9600
C21 H21A 0.9600
C21 H21B 0.9601
C21 H21C 0.9600
C12 H12A 0.9600
C12 H12B 0.9600
C12 H12C 0.9600
C11 H11A 0.9600
C11 H11B 0.9600
C11 H11C 0.9600
